data_2220909
loop_
_publ_author_name
'Nabei, Atsuhiro'
'Kuroda-Sowa, Takayoshi'
'Okubo, Takashi'
'Maekawa, Masahiko'
'Munakata, Megumu'

_publ_section_title
;{6,6'-Dimethoxy-2,2'-[<i>o</i>-phenylenebis(nitrilomethylidyne)]diphenolato}cobalt(II)
 dichloromethane disolvate
;
_journal_coeditor_code SI2147
_journal_issue 2
_journal_name_full 'Acta Crystallographica Section E'
_journal_page_first m188
_journal_page_last m189
_journal_paper_doi 10.1107/S160053680900083X
_journal_volume 65
_journal_year 2009
_chemical_formula_iupac '[Co (C22 H18 N2 O4)], 2C H2 Cl2'
_chemical_formula_moiety 'C22 H18 Co N2 O4, 2(C H2 Cl2)'
_chemical_formula_sum 'C24 H22 Cl4 Co N2 O4'
_chemical_formula_weight 603.19
_chemical_name_systematic
;
{6,6'-Dimethoxy-2,2'-[<i>o</i>-
phenylenebis(nitrilomethylidyne)]diphenolato}cobalt(II)
dichloromethane disolvate
;
_space_group_IT_number 14
_symmetry_cell_setting monoclinic
_symmetry_space_group_name_Hall '-P 2yab'
_symmetry_space_group_name_H-M 'P 1 21/a 1'
_cell_angle_alpha 90.0000
_cell_angle_beta 109.676(6)
_cell_angle_gamma 90.0000
_cell_formula_units_Z 4
_cell_length_a 13.309(6)
_cell_length_b 14.088(6)
_cell_length_c 14.101(6)
_cell_measurement_reflns_used 6959
_cell_measurement_temperature 150.0(10)
_cell_measurement_theta_max 27.5
_cell_measurement_theta_min 3.1
_cell_volume 2489.5(19)
_computing_cell_refinement 'CrystalClear (Rigaku/MSC, 2007)'
_computing_data_collection 'CrystalClear (Rigaku/MSC, 2007)'
_computing_data_reduction 'CrystalStructure (Rigaku/MSC, 2007)'
_computing_molecular_graphics 'ORTEPII (Johnson, 1976)'
_computing_publication_material 'CrystalStructure (Rigaku/MSC, 2007)'
_computing_structure_refinement 'SHELXL97 (Sheldrick, 2008)'
_computing_structure_solution 'SIR97 (Altomare <i>et al.</i>,  1999)'
_diffrn_detector_area_resol_mean 7.31
_diffrn_measured_fraction_theta_full 0.994
_diffrn_measured_fraction_theta_max 0.994
_diffrn_measurement_device_type 'Rigaku Mercury'
_diffrn_measurement_method \w
_diffrn_radiation_type 'Mo K\a'
_diffrn_radiation_wavelength 0.71070
_diffrn_reflns_av_R_equivalents 0.040
_diffrn_reflns_limit_h_max 17
_diffrn_reflns_limit_h_min -17
_diffrn_reflns_limit_k_max 17
_diffrn_reflns_limit_k_min -18
_diffrn_reflns_limit_l_max 18
_diffrn_reflns_limit_l_min -18
_diffrn_reflns_number 28457
_diffrn_reflns_theta_full 27.48
_diffrn_reflns_theta_max 27.48
_exptl_absorpt_coefficient_mu 1.153
_exptl_absorpt_correction_T_max 0.891
_exptl_absorpt_correction_T_min 0.764
_exptl_absorpt_correction_type multi-scan
_exptl_absorpt_process_details '(<i>REQAB</i>; Jacobson, 1998)'
_exptl_crystal_colour brown
_exptl_crystal_density_diffrn 1.609
_exptl_crystal_density_method 'not measured'
_exptl_crystal_description block
_exptl_crystal_F_000 1228.00
_exptl_crystal_size_max 0.50
_exptl_crystal_size_mid 0.30
_exptl_crystal_size_min 0.10
_refine_diff_density_max 0.53
_refine_diff_density_min -0.66
_refine_ls_extinction_method none
_refine_ls_goodness_of_fit_ref 1.149
_refine_ls_hydrogen_treatment constr
_refine_ls_number_parameters 317
_refine_ls_number_reflns 5677
_refine_ls_R_factor_gt 0.0463
_refine_ls_shift/su_max 0.0000
_refine_ls_structure_factor_coef Fsqd
_refine_ls_weighting_details 'w = 1/[\s^2^(Fo^2^)+(0.0308P)^2^+1.9552P] where P=(Fo^2^+2Fc^2^)/3'
_refine_ls_weighting_scheme calc
_refine_ls_wR_factor_ref 0.0886
_reflns_number_gt 5100
_reflns_number_total 5677
_reflns_threshold_expression F^2^>2\s(F^2^)
_cod_data_source_file si2147.cif
_cod_data_source_block I
_cod_original_cell_volume 2489.4(19)
_cod_original_sg_symbol_H-M 'P 21/a'
_cod_original_formula_sum 'C24 H22 Cl4 Co N2 O4 '
_cod_database_code 2220909
_cod_database_fobs_code 2220909

loop_
_symmetry_equiv_pos_site_id
_symmetry_equiv_pos_as_xyz
1 +X,+Y,+Z
2 1/2-X,1/2+Y,-Z
3 -X,-Y,-Z
4 1/2+X,1/2-Y,+Z

loop_
_atom_site_type_symbol
_atom_site_label
_atom_site_fract_x
_atom_site_fract_y
_atom_site_fract_z
_atom_site_U_iso_or_equiv
_atom_site_adp_type
_atom_site_calc_flag
_atom_site_refinement_flags
_atom_site_occupancy
_atom_site_disorder_assembly
_atom_site_disorder_group
Co Co1 0.13131(2) 0.19517(2) 0.52772(2) 0.01696(7) Uani d . 1.00 . .
Cl Cl1 0.44427(5) 0.14026(5) 0.68960(5) 0.03951(16) Uani d . 1.00 . .
Cl Cl2 0.47220(7) 0.09420(8) 0.89664(6) 0.0672(2) Uani d . 1.00 . .
Cl Cl3 0.21820(7) 0.13146(7) 0.96127(7) 0.0621(2) Uani d . 1.00 . .
Cl Cl4 -0.00594(6) 0.12289(5) 0.83886(6) 0.04414(17) Uani d . 1.00 . .
O O1 0.17603(12) 0.26802(11) 0.64445(11) 0.0208(3) Uani d . 1.00 . .
O O2 0.16176(12) 0.08953(10) 0.61189(11) 0.0208(3) Uani d . 1.00 . .
O O3 0.24984(13) 0.33830(12) 0.82700(11) 0.0269(3) Uani d . 1.00 . .
O O4 0.21621(14) -0.03363(12) 0.75913(12) 0.0310(3) Uani d . 1.00 . .
N N1 0.09468(14) 0.30090(13) 0.44144(13) 0.0186(3) Uani d . 1.00 . .
N N2 0.09571(14) 0.12300(13) 0.40921(13) 0.0186(3) Uani d . 1.00 . .
C C1 0.05949(17) 0.27635(16) 0.33749(16) 0.0202(4) Uani d . 1.00 . .
C C2 0.06502(17) 0.17945(16) 0.32009(16) 0.0207(4) Uani d . 1.00 . .
C C3 0.04319(19) 0.14651(18) 0.22208(17) 0.0277(5) Uani d . 1.00 . .
C C4 0.0107(2) 0.2098(2) 0.14228(18) 0.0329(5) Uani d . 1.00 . .
C C5 -0.00149(19) 0.3053(2) 0.15966(18) 0.0315(5) Uani d . 1.00 . .
C C6 0.02351(19) 0.33956(18) 0.25698(18) 0.0273(5) Uani d . 1.00 . .
C C7 0.10471(17) 0.39009(16) 0.46840(17) 0.0218(4) Uani d . 1.00 . .
C C8 0.14351(17) 0.42339(16) 0.56916(17) 0.0210(4) Uani d . 1.00 . .
C C9 0.14867(19) 0.52326(16) 0.58418(19) 0.0271(5) Uani d . 1.00 . .
C C10 0.1866(2) 0.56020(17) 0.6785(2) 0.0301(5) Uani d . 1.00 . .
C C11 0.22151(19) 0.49922(17) 0.76248(19) 0.0279(5) Uani d . 1.00 . .
C C12 0.21817(17) 0.40256(16) 0.74993(17) 0.0215(4) Uani d . 1.00 . .
C C13 0.17848(17) 0.36031(15) 0.65197(16) 0.0187(4) Uani d . 1.00 . .
C C14 0.2753(2) 0.3763(2) 0.92607(18) 0.0356(6) Uani d . 1.00 . .
C C15 0.09237(17) 0.03043(17) 0.40283(17) 0.0226(4) Uani d . 1.00 . .
C C16 0.12100(17) -0.03338(16) 0.48546(17) 0.0206(4) Uani d . 1.00 . .
C C17 0.11515(19) -0.13206(16) 0.46470(19) 0.0261(5) Uani d . 1.00 . .
C C18 0.14356(19) -0.19674(17) 0.5414(2) 0.0293(5) Uani d . 1.00 . .
C C19 0.17852(19) -0.16544(17) 0.64144(19) 0.0270(5) Uani d . 1.00 . .
C C20 0.18411(18) -0.07012(16) 0.66371(17) 0.0227(4) Uani d . 1.00 . .
C C21 0.15525(17) 0.00007(15) 0.58599(16) 0.0193(4) Uani d . 1.00 . .
C C22 0.2476(2) -0.09938(19) 0.84100(19) 0.0353(6) Uani d . 1.00 . .
C C23 0.38345(19) 0.14048(19) 0.78310(18) 0.0298(5) Uani d . 1.00 . .
C C24 0.1234(2) 0.1508(2) 0.8408(2) 0.0408(6) Uani d . 1.00 . .
H H3 0.0505 0.0810 0.2100 0.033 Uiso c R 1.00 . .
H H4 -0.0033 0.1877 0.0754 0.039 Uiso c R 1.00 . .
H H5 -0.0272 0.3476 0.1043 0.038 Uiso c R 1.00 . .
H H6 0.0162 0.4052 0.2687 0.033 Uiso c R 1.00 . .
H H7 0.0844 0.4363 0.4164 0.026 Uiso c R 1.00 . .
H H9 0.1254 0.5646 0.5277 0.033 Uiso c R 1.00 . .
H H10 0.1896 0.6271 0.6879 0.036 Uiso c R 1.00 . .
H H11 0.2476 0.5253 0.8284 0.034 Uiso c R 1.00 . .
H H14A 0.2969 0.3247 0.9754 0.043 Uiso c R 1.00 . .
H H14B 0.2125 0.4084 0.9323 0.043 Uiso c R 1.00 . .
H H14C 0.3339 0.4219 0.9385 0.043 Uiso c R 1.00 . .
H H15 0.0687 0.0036 0.3372 0.027 Uiso c R 1.00 . .
H H17 0.0912 -0.1534 0.3968 0.031 Uiso c R 1.00 . .
H H18 0.1396 -0.2628 0.5268 0.035 Uiso c R 1.00 . .
H H19 0.1986 -0.2106 0.6946 0.032 Uiso c R 1.00 . .
H H22A 0.2687 -0.0645 0.9049 0.042 Uiso c R 1.00 . .
H H22B 0.3081 -0.1372 0.8375 0.042 Uiso c R 1.00 . .
H H22C 0.1877 -0.1415 0.8368 0.042 Uiso c R 1.00 . .
H H23A 0.3633 0.2061 0.7942 0.036 Uiso c R 1.00 . .
H H23B 0.3177 0.1015 0.7605 0.036 Uiso c R 1.00 . .
H H24A 0.1258 0.2182 0.8216 0.049 Uiso c R 1.00 . .
H H24B 0.1414 0.1111 0.7908 0.049 Uiso c R 1.00 . .

loop_
_atom_site_aniso_label
_atom_site_aniso_U_11
_atom_site_aniso_U_22
_atom_site_aniso_U_33
_atom_site_aniso_U_12
_atom_site_aniso_U_13
_atom_site_aniso_U_23
Co1 0.02030(15) 0.01570(15) 0.01475(14) 0.00061(12) 0.00574(11) 0.00093(11)
Cl1 0.0392(3) 0.0514(4) 0.0337(3) 0.0015(3) 0.0199(2) 0.0022(3)
Cl2 0.0516(4) 0.1169(8) 0.0295(3) 0.0179(5) 0.0088(3) 0.0173(4)
Cl3 0.0503(4) 0.0594(5) 0.0615(5) 0.0012(4) -0.0009(3) 0.0198(4)
Cl4 0.0392(3) 0.0473(4) 0.0512(4) -0.0109(3) 0.0223(3) -0.0102(3)
O1 0.0281(8) 0.0165(7) 0.0177(7) 0.0011(6) 0.0075(6) 0.0001(6)
O2 0.0258(8) 0.0177(7) 0.0178(7) -0.0001(6) 0.0062(6) 0.0002(6)
O3 0.0367(9) 0.0249(8) 0.0172(7) 0.0024(7) 0.0066(6) -0.0028(6)
O4 0.0449(10) 0.0263(9) 0.0203(8) 0.0014(7) 0.0089(7) 0.0072(6)
N1 0.0183(8) 0.0200(9) 0.0176(8) 0.0018(7) 0.0064(7) 0.0030(7)
N2 0.0185(8) 0.0214(9) 0.0160(8) 0.0001(7) 0.0059(6) 0.0011(7)
C1 0.0170(10) 0.0269(11) 0.0164(10) -0.0008(8) 0.0050(8) 0.0029(8)
C2 0.0172(10) 0.0277(12) 0.0168(10) -0.0018(8) 0.0051(8) 0.0024(8)
C3 0.0299(12) 0.0314(13) 0.0199(11) -0.0034(10) 0.0061(9) -0.0020(9)
C4 0.0300(13) 0.0490(16) 0.0174(11) -0.0070(11) 0.0049(9) 0.0015(10)
C5 0.0289(12) 0.0431(15) 0.0197(11) -0.0016(11) 0.0046(9) 0.0106(10)
C6 0.0264(12) 0.0315(12) 0.0236(11) 0.0013(10) 0.0077(9) 0.0068(10)
C7 0.0212(10) 0.0225(11) 0.0223(11) 0.0021(9) 0.0082(8) 0.0062(8)
C8 0.0193(10) 0.0189(11) 0.0269(11) 0.0006(8) 0.0104(9) 0.0006(9)
C9 0.0289(12) 0.0197(11) 0.0326(13) 0.0016(9) 0.0103(10) 0.0029(9)
C10 0.0347(13) 0.0162(11) 0.0401(14) -0.0005(10) 0.0135(11) -0.0049(10)
C11 0.0282(12) 0.0244(12) 0.0312(12) -0.0008(10) 0.0099(10) -0.0094(10)
C12 0.0205(10) 0.0224(11) 0.0230(10) 0.0011(9) 0.0090(8) -0.0016(9)
C13 0.0168(10) 0.0188(11) 0.0220(10) 0.0008(8) 0.0084(8) -0.0006(8)
C14 0.0459(15) 0.0377(14) 0.0208(11) 0.0024(12) 0.0078(11) -0.0074(10)
C15 0.0211(11) 0.0250(11) 0.0224(11) -0.0022(9) 0.0083(8) -0.0042(9)
C16 0.0183(10) 0.0208(11) 0.0236(10) -0.0014(8) 0.0084(8) -0.0010(9)
C17 0.0270(12) 0.0207(11) 0.0321(12) -0.0029(9) 0.0119(10) -0.0066(9)
C18 0.0299(13) 0.0179(11) 0.0429(14) -0.0014(10) 0.0162(11) -0.0013(10)
C19 0.0283(12) 0.0192(11) 0.0361(13) 0.0025(9) 0.0141(10) 0.0089(9)
C20 0.0205(11) 0.0223(11) 0.0267(11) 0.0007(9) 0.0099(9) 0.0044(9)
C21 0.0167(10) 0.0169(10) 0.0252(11) 0.0004(8) 0.0084(8) 0.0011(8)
C22 0.0393(14) 0.0388(15) 0.0277(12) 0.0043(12) 0.0109(11) 0.0156(11)
C23 0.0251(12) 0.0379(14) 0.0265(12) -0.0005(10) 0.0090(9) -0.0011(10)
C24 0.0342(14) 0.0486(17) 0.0425(15) 0.0010(13) 0.0169(12) 0.0072(13)

loop_
_atom_type_symbol
_atom_type_description
_atom_type_scat_dispersion_real
_atom_type_scat_dispersion_imag
_atom_type_scat_source
C C 0.003 0.002
;
International Tables for Crystallography
(1992, Vol. C, Tables 4.2.6.8 and 6.1.1.4)
;
H H 0.000 0.000
;
International Tables for Crystallography
(1992, Vol. C, Table 6.1.1.4)
;
N N 0.006 0.003
;
International Tables for Crystallography
(1992, Vol. C, Tables 4.2.6.8 and 6.1.1.4)
;
O O 0.011 0.006
;
International Tables for Crystallography
(1992, Vol. C, Tables 4.2.6.8 and 6.1.1.4)
;
Co Co 0.349 0.972
;
International Tables for Crystallography
(1992, Vol. C, Tables 4.2.6.8 and 6.1.1.4)
;
Cl Cl 0.148 0.159
;
International Tables for Crystallography
(1992, Vol. C, Tables 4.2.6.8 and 6.1.1.4)
;

loop_
_geom_angle_atom_site_label_1
_geom_angle_atom_site_label_2
_geom_angle_atom_site_label_3
_geom_angle_site_symmetry_1
_geom_angle_site_symmetry_2
_geom_angle_site_symmetry_3
_geom_angle
_geom_angle_publ_flag
O1 Co1 O2 . . . 86.60(6) no
O1 Co1 N1 . . . 94.10(7) no
O1 Co1 N2 . . . 175.97(8) no
O2 Co1 N1 . . . 177.70(7) no
O2 Co1 N2 . . . 94.02(7) no
N1 Co1 N2 . . . 85.43(7) no
Co1 O1 C13 . . . 127.89(13) no
Co1 O2 C21 . . . 127.82(13) no
C12 O3 C14 . . . 115.96(18) no
C20 O4 C22 . . . 117.44(18) no
Co1 N1 C1 . . . 113.43(14) no
Co1 N1 C7 . . . 126.48(14) no
C1 N1 C7 . . . 119.96(18) no
Co1 N2 C2 . . . 113.23(14) no
Co1 N2 C15 . . . 126.50(15) no
C2 N2 C15 . . . 120.19(18) no
N1 C1 C2 . . . 113.64(18) no
N1 C1 C6 . . . 125.9(2) no
C2 C1 C6 . . . 120.4(2) no
N2 C2 C1 . . . 114.06(19) no
N2 C2 C3 . . . 126.2(2) no
C1 C2 C3 . . . 119.7(2) no
C2 C3 C4 . . . 119.7(2) no
C3 C4 C5 . . . 120.3(2) no
C4 C5 C6 . . . 120.7(2) no
C1 C6 C5 . . . 119.1(2) no
N1 C7 C8 . . . 125.2(2) no
C7 C8 C9 . . . 117.4(2) no
C7 C8 C13 . . . 121.8(2) no
C9 C8 C13 . . . 120.8(2) no
C8 C9 C10 . . . 120.6(2) no
C9 C10 C11 . . . 119.9(2) no
C10 C11 C12 . . . 120.6(2) no
O3 C12 C11 . . . 124.5(2) no
O3 C12 C13 . . . 113.98(18) no
C11 C12 C13 . . . 121.5(2) no
O1 C13 C8 . . . 124.51(19) no
O1 C13 C12 . . . 118.94(18) no
C8 C13 C12 . . . 116.54(19) no
N2 C15 C16 . . . 125.6(2) no
C15 C16 C17 . . . 118.1(2) no
C15 C16 C21 . . . 121.2(2) no
C17 C16 C21 . . . 120.7(2) no
C16 C17 C18 . . . 120.6(2) no
C17 C18 C19 . . . 119.8(2) no
C18 C19 C20 . . . 120.8(2) no
O4 C20 C19 . . . 124.5(2) no
O4 C20 C21 . . . 114.12(19) no
C19 C20 C21 . . . 121.4(2) no
O2 C21 C16 . . . 124.72(19) no
O2 C21 C20 . . . 118.52(19) no
C16 C21 C20 . . . 116.76(19) no
Cl1 C23 Cl2 . . . 110.01(14) no
Cl3 C24 Cl4 . . . 111.07(18) no
C2 C3 H3 . . . 120.2 no
C4 C3 H3 . . . 120.2 no
C3 C4 H4 . . . 119.9 no
C5 C4 H4 . . . 119.9 no
C4 C5 H5 . . . 119.7 no
C6 C5 H5 . . . 119.7 no
C1 C6 H6 . . . 120.5 no
C5 C6 H6 . . . 120.5 no
N1 C7 H7 . . . 117.4 no
C8 C7 H7 . . . 117.4 no
C8 C9 H9 . . . 119.7 no
C10 C9 H9 . . . 119.7 no
C9 C10 H10 . . . 120.1 no
C11 C10 H10 . . . 120.1 no
C10 C11 H11 . . . 119.7 no
C12 C11 H11 . . . 119.7 no
O3 C14 H14A . . . 109.5 no
O3 C14 H14B . . . 109.5 no
O3 C14 H14C . . . 109.5 no
H14A C14 H14B . . . 109.5 no
H14A C14 H14C . . . 109.5 no
H14B C14 H14C . . . 109.5 no
N2 C15 H15 . . . 117.2 no
C16 C15 H15 . . . 117.2 no
C16 C17 H17 . . . 119.7 no
C18 C17 H17 . . . 119.7 no
C17 C18 H18 . . . 120.1 no
C19 C18 H18 . . . 120.1 no
C18 C19 H19 . . . 119.6 no
C20 C19 H19 . . . 119.6 no
O4 C22 H22A . . . 109.5 no
O4 C22 H22B . . . 109.5 no
O4 C22 H22C . . . 109.5 no
H22A C22 H22B . . . 109.5 no
H22A C22 H22C . . . 109.5 no
H22B C22 H22C . . . 109.5 no
Cl1 C23 H23A . . . 109.7 no
Cl1 C23 H23B . . . 109.7 no
Cl2 C23 H23A . . . 109.7 no
Cl2 C23 H23B . . . 109.7 no
H23A C23 H23B . . . 108.2 no
Cl3 C24 H24A . . . 109.4 no
Cl3 C24 H24B . . . 109.4 no
Cl4 C24 H24A . . . 109.4 no
Cl4 C24 H24B . . . 109.4 no
H24A C24 H24B . . . 108.0 no

loop_
_geom_bond_atom_site_label_1
_geom_bond_atom_site_label_2
_geom_bond_site_symmetry_1
_geom_bond_site_symmetry_2
_geom_bond_distance
_geom_bond_publ_flag
Co1 O1 . . 1.8593(15) yes
Co1 O2 . . 1.8611(14) yes
Co1 N1 . . 1.8807(17) yes
Co1 N2 . . 1.8755(18) yes
Cl1 C23 . . 1.764(3) no
Cl2 C23 . . 1.764(2) no
Cl3 C24 . . 1.764(2) no
Cl4 C24 . . 1.757(3) no
O1 C13 . . 1.304(2) no
O2 C21 . . 1.307(2) no
O3 C12 . . 1.367(2) no
O3 C14 . . 1.426(2) no
O4 C20 . . 1.367(2) no
O4 C22 . . 1.428(3) no
N1 C1 . . 1.423(2) no
N1 C7 . . 1.306(2) no
N2 C2 . . 1.426(2) no
N2 C15 . . 1.307(3) no
C1 C2 . . 1.393(3) no
C1 C6 . . 1.395(3) no
C2 C3 . . 1.393(3) no
C3 C4 . . 1.386(3) no
C4 C5 . . 1.386(3) no
C5 C6 . . 1.386(3) no
C7 C8 . . 1.418(3) no
C8 C9 . . 1.421(3) no
C8 C13 . . 1.416(3) no
C9 C10 . . 1.358(3) no
C10 C11 . . 1.409(3) no
C11 C12 . . 1.372(3) no
C12 C13 . . 1.432(3) no
C15 C16 . . 1.418(3) no
C16 C17 . . 1.417(3) no
C16 C21 . . 1.416(3) no
C17 C18 . . 1.366(3) no
C18 C19 . . 1.400(3) no
C19 C20 . . 1.375(3) no
C20 C21 . . 1.429(3) no
C3 H3 . . 0.950 no
C4 H4 . . 0.950 no
C5 H5 . . 0.950 no
C6 H6 . . 0.950 no
C7 H7 . . 0.950 no
C9 H9 . . 0.950 no
C10 H10 . . 0.950 no
C11 H11 . . 0.950 no
C14 H14A . . 0.980 no
C14 H14B . . 0.980 no
C14 H14C . . 0.980 no
C15 H15 . . 0.950 no
C17 H17 . . 0.950 no
C18 H18 . . 0.950 no
C19 H19 . . 0.950 no
C22 H22A . . 0.980 no
C22 H22B . . 0.980 no
C22 H22C . . 0.980 no
C23 H23A . . 0.990 no
C23 H23B . . 0.990 no
C24 H24A . . 0.990 no
C24 H24B . . 0.990 no

loop_
_geom_hbond_atom_site_label_D
_geom_hbond_atom_site_label_H
_geom_hbond_atom_site_label_A
_geom_hbond_site_symmetry_A
_geom_hbond_distance_DH
_geom_hbond_distance_HA
_geom_hbond_distance_DA
_geom_hbond_angle_DHA
_geom_hbond_publ_flag
C23 H23A O3 . 0.99 2.54 3.472(4) 158 yes
C23 H23B O4 . 0.99 2.33 3.252(4) 154 yes
C23 H23B O2 . 0.99 2.41 3.202(3) 137 yes
C24 H24A O3 . 0.99 2.35 3.173(4) 140 yes
C24 H24B O4 . 0.99 2.38 3.250(4) 147 yes

loop_
_geom_torsion_atom_site_label_1
_geom_torsion_atom_site_label_2
_geom_torsion_atom_site_label_3
_geom_torsion_atom_site_label_4
_geom_torsion_site_symmetry_1
_geom_torsion_site_symmetry_2
_geom_torsion_site_symmetry_3
_geom_torsion_site_symmetry_4
_geom_torsion
_geom_torsion_publ_flag
O1 Co1 O2 C21 . . . . -176.86(19) ?
O2 Co1 O1 C13 . . . . -178.94(19) ?
O1 Co1 N1 C1 . . . . 176.77(15) ?
O1 Co1 N1 C7 . . . . 1.0(2) ?
N1 Co1 O1 C13 . . . . -1.1(2) ?
O2 Co1 N2 C2 . . . . 179.84(15) ?
O2 Co1 N2 C15 . . . . 3.2(2) ?
N2 Co1 O2 C21 . . . . -0.85(19) ?
N1 Co1 N2 C2 . . . . 2.08(15) ?
N1 Co1 N2 C15 . . . . -174.6(2) ?
N2 Co1 N1 C1 . . . . 0.78(16) ?
N2 Co1 N1 C7 . . . . -175.0(2) ?
Co1 O1 C13 C8 . . . . 1.8(3) ?
Co1 O1 C13 C12 . . . . -178.74(16) ?
Co1 O2 C21 C16 . . . . -1.1(3) ?
Co1 O2 C21 C20 . . . . 179.16(16) ?
C14 O3 C12 C11 . . . . 7.9(3) ?
C14 O3 C12 C13 . . . . -171.2(2) ?
C22 O4 C20 C19 . . . . 1.1(3) ?
C22 O4 C20 C21 . . . . -179.3(2) ?
Co1 N1 C1 C2 . . . . -3.6(2) ?
Co1 N1 C1 C6 . . . . 177.4(2) ?
Co1 N1 C7 C8 . . . . -1.4(3) ?
C1 N1 C7 C8 . . . . -177.0(2) ?
C7 N1 C1 C2 . . . . 172.6(2) ?
C7 N1 C1 C6 . . . . -6.5(3) ?
Co1 N2 C2 C1 . . . . -4.6(2) ?
Co1 N2 C2 C3 . . . . 174.2(2) ?
Co1 N2 C15 C16 . . . . -3.7(3) ?
C2 N2 C15 C16 . . . . 179.8(2) ?
C15 N2 C2 C1 . . . . 172.3(2) ?
C15 N2 C2 C3 . . . . -8.9(3) ?
N1 C1 C2 N2 . . . . 5.3(2) ?
N1 C1 C2 C3 . . . . -173.6(2) ?
N1 C1 C6 C5 . . . . 175.8(2) ?
C2 C1 C6 C5 . . . . -3.2(3) ?
C6 C1 C2 N2 . . . . -175.6(2) ?
C6 C1 C2 C3 . . . . 5.5(3) ?
N2 C2 C3 C4 . . . . 177.9(2) ?
C1 C2 C3 C4 . . . . -3.4(3) ?
C2 C3 C4 C5 . . . . -0.9(3) ?
C3 C4 C5 C6 . . . . 3.2(4) ?
C4 C5 C6 C1 . . . . -1.1(3) ?
N1 C7 C8 C9 . . . . -179.9(2) ?
N1 C7 C8 C13 . . . . 1.7(3) ?
C7 C8 C9 C10 . . . . -178.9(2) ?
C7 C8 C13 O1 . . . . -1.9(3) ?
C7 C8 C13 C12 . . . . 178.6(2) ?
C9 C8 C13 O1 . . . . 179.8(2) ?
C9 C8 C13 C12 . . . . 0.3(3) ?
C13 C8 C9 C10 . . . . -0.5(3) ?
C8 C9 C10 C11 . . . . 0.2(3) ?
C9 C10 C11 C12 . . . . 0.4(4) ?
C10 C11 C12 O3 . . . . -179.6(2) ?
C10 C11 C12 C13 . . . . -0.6(3) ?
O3 C12 C13 O1 . . . . -0.1(2) ?
O3 C12 C13 C8 . . . . 179.4(2) ?
C11 C12 C13 O1 . . . . -179.3(2) ?
C11 C12 C13 C8 . . . . 0.3(3) ?
N2 C15 C16 C17 . . . . -178.4(2) ?
N2 C15 C16 C21 . . . . 1.2(3) ?
C15 C16 C17 C18 . . . . 178.8(2) ?
C15 C16 C21 O2 . . . . 1.3(3) ?
C15 C16 C21 C20 . . . . -178.9(2) ?
C17 C16 C21 O2 . . . . -179.1(2) ?
C17 C16 C21 C20 . . . . 0.7(3) ?
C21 C16 C17 C18 . . . . -0.7(3) ?
C16 C17 C18 C19 . . . . 0.2(3) ?
C17 C18 C19 C20 . . . . 0.4(4) ?
C18 C19 C20 O4 . . . . 179.3(2) ?
C18 C19 C20 C21 . . . . -0.4(3) ?
O4 C20 C21 O2 . . . . 0.0(2) ?
O4 C20 C21 C16 . . . . -179.8(2) ?
C19 C20 C21 O2 . . . . 179.7(2) ?
C19 C20 C21 C16 . . . . -0.1(2) ?
